data_7003773
loop_
_publ_author_name
'Shen, Rui'
'Pan, Xiaobo'
'Wang, Huifang'
'Yao, Lihui'
'Wu, Jincai'
'Tang, Ning'

_publ_section_title
;
 Selective colorimetric and fluorescent detection of HSO4&#x2212; with
 sodium(i), magnesium(ii) and aluminium(iii) xanthone-crown ether
 complexes
;
_journal_issue 27
_journal_name_full 'Dalton Transactions'
_journal_page_first 3574
_journal_page_last 3581
_journal_paper_doi 10.1039/b719407b
_journal_year 2008
_chemical_formula_sum 'C21 H22 Cl2 Na2 O15'
_chemical_formula_weight 631.27
_chemical_name_systematic
;
?
;
_space_group_IT_number 2
_symmetry_cell_setting triclinic
_symmetry_space_group_name_Hall '-P 1'
_symmetry_space_group_name_H-M 'P -1'
_atom_sites_solution_hydrogens geom
_atom_sites_solution_primary direct
_atom_sites_solution_secondary difmap
_audit_creation_method SHELXL-97
_cell_angle_alpha 75.61(3)
_cell_angle_beta 74.83(3)
_cell_angle_gamma 79.04(3)
_cell_formula_units_Z 2
_cell_length_a 8.5217(17)
_cell_length_b 10.016(2)
_cell_length_c 16.074(3)
_cell_measurement_reflns_used 1673
_cell_measurement_temperature 293(2)
_cell_measurement_theta_max 22.950
_cell_measurement_theta_min 2.541
_cell_volume 1271.1(5)
_computing_cell_refinement 'Bruker XSCANS'
_computing_data_collection 'Bruker XSCANS'
_computing_data_reduction 'Bruker SHELXTL'
_computing_molecular_graphics 'Bruker SHELXTL'
_computing_publication_material 'Bruker SHELXTL'
_computing_structure_refinement 'SHELXL-97 (Sheldrick, 1997)'
_computing_structure_solution 'SHELXS-97 (Sheldrick, 1990)'
_diffrn_ambient_temperature 293(2)
_diffrn_measured_fraction_theta_full 0.969
_diffrn_measured_fraction_theta_max 0.969
_diffrn_measurement_device_type 'CCD area detector'
_diffrn_measurement_method 'phi and omega scans'
_diffrn_radiation_monochromator graphite
_diffrn_radiation_source 'fine-focus sealed tube'
_diffrn_radiation_type MoK\a
_diffrn_radiation_wavelength 0.71073
_diffrn_reflns_av_R_equivalents 0.0255
_diffrn_reflns_av_sigmaI/netI 0.0719
_diffrn_reflns_limit_h_max 9
_diffrn_reflns_limit_h_min -10
_diffrn_reflns_limit_k_max 12
_diffrn_reflns_limit_k_min -12
_diffrn_reflns_limit_l_max 11
_diffrn_reflns_limit_l_min -20
_diffrn_reflns_number 7755
_diffrn_reflns_theta_full 27.00
_diffrn_reflns_theta_max 27.00
_diffrn_reflns_theta_min 2.12
_exptl_absorpt_coefficient_mu 0.367
_exptl_absorpt_correction_type none
_exptl_crystal_colour colorless
_exptl_crystal_density_diffrn 1.649
_exptl_crystal_density_method 'not measured'
_exptl_crystal_description block
_exptl_crystal_F_000 648
_exptl_crystal_size_max 0.299
_exptl_crystal_size_mid 0.201
_exptl_crystal_size_min 0.178
_refine_diff_density_max 0.785
_refine_diff_density_min -0.376
_refine_diff_density_rms 0.082
_refine_ls_extinction_method none
_refine_ls_goodness_of_fit_ref 0.960
_refine_ls_hydrogen_treatment constr
_refine_ls_matrix_type full
_refine_ls_number_parameters 361
_refine_ls_number_reflns 5388
_refine_ls_number_restraints 0
_refine_ls_restrained_S_all 0.960
_refine_ls_R_factor_all 0.1364
_refine_ls_R_factor_gt 0.0672
_refine_ls_shift/su_max 0.000
_refine_ls_shift/su_mean 0.000
_refine_ls_structure_factor_coef Fsqd
_refine_ls_weighting_details 'calc w=1/[\s^2^(Fo^2^)+(0.1089P)^2^+0.0000P] where P=(Fo^2^+2Fc^2^)/3'
_refine_ls_weighting_scheme calc
_refine_ls_wR_factor_gt 0.1740
_refine_ls_wR_factor_ref 0.1988
_reflns_number_gt 2745
_reflns_number_total 5388
_reflns_threshold_expression >2sigma(I)
_cod_data_source_file b719407b.txt
_cod_data_source_block tn2
_cod_depositor_comments
;
The following automatic conversions were performed:
'_symmetry_cell_setting' value 'Triclinic' changed to 'triclinic'
according to '/home/saulius/struct/CIF-dictionaries/cif_core.dic'
dictionary named 'cif_core.dic' version 2.4.1 from 2010-06-29.

Automatic conversion script
Id: cif_fix_enum 1527 2010-12-29 10:47:43Z saulius 
;
_cod_original_cell_volume 1271.2(4)
_cod_original_sg_symbol_H-M P-1
_cod_database_code 7003773

loop_
_symmetry_equiv_pos_as_xyz
'x, y, z'
'-x, -y, -z'

loop_
_atom_site_label
_atom_site_type_symbol
_atom_site_fract_x
_atom_site_fract_y
_atom_site_fract_z
_atom_site_U_iso_or_equiv
_atom_site_adp_type
_atom_site_occupancy
_atom_site_symmetry_multiplicity
_atom_site_calc_flag
_atom_site_refinement_flags
_atom_site_disorder_assembly
_atom_site_disorder_group
Na1 Na 1.0123(2) 0.17894(17) 0.31604(11) 0.0503(5) Uani 1 1 d . . .
Na2 Na 0.6023(2) 0.30360(18) 0.29416(12) 0.0595(5) Uani 1 1 d . . .
Cl1 Cl 0.21595(14) 0.40435(12) 0.37239(8) 0.0535(3) Uani 1 1 d . . .
Cl2 Cl 0.45616(13) 0.06807(12) 0.24416(8) 0.0532(3) Uani 1 1 d . . .
O1 O 1.0351(4) 0.2663(3) -0.05924(18) 0.0534(8) Uani 1 1 d . . .
O2 O 0.8708(3) 0.2640(3) 0.20280(17) 0.0439(7) Uani 1 1 d . . .
O3 O 1.0022(3) 0.0006(3) 0.23316(17) 0.0451(7) Uani 1 1 d . . .
O4 O 0.8947(4) -0.0195(3) 0.40612(19) 0.0539(8) Uani 1 1 d . . .
O5 O 0.7389(3) 0.2486(3) 0.42458(18) 0.0469(7) Uani 1 1 d . . .
O6 O 0.6385(3) 0.5089(3) 0.3267(2) 0.0539(8) Uani 1 1 d . . .
O7 O 0.6576(4) 0.4848(3) 0.1597(2) 0.0710(10) Uani 1 1 d . . .
O8 O 0.3300(5) 0.3496(4) 0.4269(3) 0.0941(13) Uani 1 1 d . . .
O9 O 0.3127(6) 0.4069(5) 0.2856(2) 0.1039(14) Uani 1 1 d . . .
O10 O 0.1438(6) 0.5352(4) 0.3834(4) 0.1260(19) Uani 1 1 d . . .
O11 O 0.0974(4) 0.3109(4) 0.3941(3) 0.0900(13) Uani 1 1 d . . .
O12 O 0.5127(6) 0.0835(5) 0.3158(3) 0.1108(15) Uani 1 1 d . . .
O13 O 0.5285(6) 0.1660(4) 0.1719(3) 0.1116(16) Uani 1 1 d . . .
O14 O 0.5024(6) -0.0659(4) 0.2295(3) 0.1158(16) Uani 1 1 d . . .
O15 O 0.2861(4) 0.0981(5) 0.2626(4) 0.1234(19) Uani 1 1 d . . .
C1 C 1.0796(5) 0.0209(4) 0.1462(3) 0.0393(9) Uani 1 1 d . . .
C2 C 1.2015(6) -0.0759(5) 0.1122(3) 0.0535(11) Uani 1 1 d . . .
H2 H 1.2394 -0.1558 0.1492 0.064 Uiso 1 1 calc R . .
C3 C 1.2673(6) -0.0524(5) 0.0213(3) 0.0612(13) Uani 1 1 d . . .
H3 H 1.3519 -0.1162 -0.0014 0.073 Uiso 1 1 calc R . .
C4 C 1.2112(5) 0.0607(5) -0.0343(3) 0.0545(12) Uani 1 1 d . . .
H4 H 1.2537 0.0735 -0.0948 0.065 Uiso 1 1 calc R . .
C5 C 1.0893(5) 0.1569(4) 0.0008(3) 0.0440(10) Uani 1 1 d . . .
C6 C 0.9101(5) 0.3628(4) -0.0332(3) 0.0454(10) Uani 1 1 d . . .
C7 C 0.8537(6) 0.4601(5) -0.0998(3) 0.0609(13) Uani 1 1 d . . .
H7 H 0.8985 0.4543 -0.1583 0.073 Uiso 1 1 calc R . .
C8 C 0.7334(6) 0.5635(5) -0.0799(4) 0.0649(14) Uani 1 1 d . . .
H8 H 0.6949 0.6282 -0.1251 0.078 Uiso 1 1 calc R . .
C9 C 0.6667(6) 0.5752(5) 0.0057(4) 0.0609(13) Uani 1 1 d . . .
H9 H 0.5848 0.6481 0.0179 0.073 Uiso 1 1 calc R . .
C10 C 0.7208(5) 0.4788(4) 0.0741(3) 0.0487(11) Uani 1 1 d . . .
C11 C 0.8432(5) 0.3670(4) 0.0562(3) 0.0397(9) Uani 1 1 d . . .
C12 C 0.9088(4) 0.2589(4) 0.1238(3) 0.0365(9) Uani 1 1 d . . .
C13 C 1.0243(4) 0.1451(4) 0.0917(2) 0.0355(9) Uani 1 1 d . . .
C14 C 1.0337(6) -0.1326(4) 0.2895(3) 0.0517(11) Uani 1 1 d . . .
H14A H 1.1386 -0.1428 0.3051 0.062 Uiso 1 1 calc R . .
H14B H 1.0344 -0.2072 0.2608 0.062 Uiso 1 1 calc R . .
C15 C 0.8966(6) -0.1346(5) 0.3693(3) 0.0599(13) Uani 1 1 d . . .
H15A H 0.7931 -0.1291 0.3533 0.072 Uiso 1 1 calc R . .
H15B H 0.9119 -0.2205 0.4121 0.072 Uiso 1 1 calc R . .
C16 C 0.7426(7) 0.0034(6) 0.4693(3) 0.0705(15) Uani 1 1 d . . .
H16A H 0.7360 -0.0735 0.5200 0.085 Uiso 1 1 calc R . .
H16B H 0.6509 0.0083 0.4429 0.085 Uiso 1 1 calc R . .
C17 C 0.7340(7) 0.1319(5) 0.4970(3) 0.0690(14) Uani 1 1 d . . .
H17A H 0.6333 0.1451 0.5410 0.083 Uiso 1 1 calc R . .
H17B H 0.8253 0.1259 0.5239 0.083 Uiso 1 1 calc R . .
C18 C 0.7067(6) 0.3750(5) 0.4579(3) 0.0631(13) Uani 1 1 d . . .
H18A H 0.5930 0.3881 0.4895 0.076 Uiso 1 1 calc R . .
H18B H 0.7754 0.3671 0.4989 0.076 Uiso 1 1 calc R . .
C19 C 0.7396(6) 0.4937(5) 0.3866(4) 0.0638(14) Uani 1 1 d . . .
H19A H 0.7193 0.5772 0.4102 0.077 Uiso 1 1 calc R . .
H19B H 0.8539 0.4817 0.3559 0.077 Uiso 1 1 calc R . .
C20 C 0.6672(7) 0.6242(5) 0.2563(4) 0.0770(17) Uani 1 1 d . . .
H20A H 0.7843 0.6250 0.2331 0.092 Uiso 1 1 calc R . .
H20B H 0.6218 0.7098 0.2768 0.092 Uiso 1 1 calc R . .
C21 C 0.5881(6) 0.6141(5) 0.1859(4) 0.0663(15) Uani 1 1 d . . .
H21A H 0.4704 0.6168 0.2082 0.080 Uiso 1 1 calc R . .
H21B H 0.6087 0.6913 0.1360 0.080 Uiso 1 1 calc R . .

loop_
_atom_site_aniso_label
_atom_site_aniso_U_11
_atom_site_aniso_U_22
_atom_site_aniso_U_33
_atom_site_aniso_U_23
_atom_site_aniso_U_13
_atom_site_aniso_U_12
Na1 0.0565(10) 0.0489(10) 0.0478(10) -0.0126(8) -0.0143(8) -0.0058(8)
Na2 0.0584(11) 0.0535(11) 0.0653(12) -0.0108(9) -0.0103(9) -0.0116(9)
Cl1 0.0520(6) 0.0545(7) 0.0586(7) -0.0234(6) -0.0124(5) -0.0030(5)
Cl2 0.0535(7) 0.0478(7) 0.0556(7) -0.0179(5) -0.0070(5) 0.0014(5)
O1 0.065(2) 0.0555(19) 0.0356(16) -0.0062(14) -0.0048(14) -0.0110(16)
O2 0.0509(17) 0.0430(16) 0.0346(16) -0.0075(13) -0.0105(13) 0.0018(13)
O3 0.0617(18) 0.0331(15) 0.0386(16) -0.0077(12) -0.0117(14) -0.0011(13)
O4 0.065(2) 0.0460(18) 0.0448(17) -0.0075(14) -0.0039(15) -0.0087(15)
O5 0.0476(16) 0.0452(17) 0.0438(17) -0.0091(14) -0.0066(13) -0.0019(13)
O6 0.0503(17) 0.0404(17) 0.070(2) -0.0112(15) -0.0143(16) -0.0029(13)
O7 0.094(3) 0.0353(17) 0.056(2) 0.0013(15) 0.0059(18) 0.0108(16)
O8 0.081(3) 0.107(3) 0.101(3) 0.005(2) -0.042(2) -0.033(2)
O9 0.147(4) 0.107(3) 0.054(2) -0.013(2) -0.007(3) -0.035(3)
O10 0.116(4) 0.078(3) 0.215(6) -0.089(3) -0.059(4) 0.019(3)
O11 0.054(2) 0.086(3) 0.144(4) -0.046(3) -0.018(2) -0.0188(19)
O12 0.128(4) 0.114(4) 0.111(3) -0.028(3) -0.065(3) -0.008(3)
O13 0.130(4) 0.083(3) 0.083(3) 0.005(2) 0.017(3) -0.007(3)
O14 0.120(4) 0.063(3) 0.156(4) -0.045(3) -0.009(3) 0.009(2)
O15 0.040(2) 0.126(4) 0.228(6) -0.113(4) -0.004(3) -0.006(2)
C1 0.047(2) 0.035(2) 0.040(2) -0.0139(18) -0.0112(19) -0.0066(18)
C2 0.061(3) 0.044(3) 0.057(3) -0.017(2) -0.017(2) 0.004(2)
C3 0.056(3) 0.057(3) 0.072(3) -0.031(3) -0.008(3) 0.007(2)
C4 0.055(3) 0.065(3) 0.044(3) -0.024(2) 0.002(2) -0.012(2)
C5 0.051(2) 0.044(2) 0.039(2) -0.0100(19) -0.0065(19) -0.0148(19)
C6 0.051(2) 0.047(2) 0.041(2) 0.001(2) -0.016(2) -0.019(2)
C7 0.077(3) 0.065(3) 0.041(3) 0.004(2) -0.020(2) -0.022(3)
C8 0.071(3) 0.066(3) 0.061(3) 0.012(3) -0.037(3) -0.018(3)
C9 0.055(3) 0.044(3) 0.078(4) 0.004(3) -0.025(3) -0.002(2)
C10 0.048(2) 0.044(2) 0.049(3) 0.003(2) -0.012(2) -0.011(2)
C11 0.042(2) 0.036(2) 0.040(2) -0.0020(18) -0.0101(18) -0.0087(17)
C12 0.036(2) 0.038(2) 0.036(2) -0.0043(17) -0.0087(17) -0.0118(17)
C13 0.037(2) 0.037(2) 0.038(2) -0.0113(17) -0.0112(17) -0.0068(16)
C14 0.076(3) 0.029(2) 0.048(3) -0.0075(19) -0.016(2) -0.002(2)
C15 0.080(3) 0.037(2) 0.058(3) 0.001(2) -0.017(3) -0.010(2)
C16 0.076(3) 0.067(3) 0.050(3) -0.001(3) 0.008(3) -0.011(3)
C17 0.075(3) 0.072(4) 0.044(3) -0.011(3) 0.006(2) -0.001(3)
C18 0.065(3) 0.068(3) 0.064(3) -0.034(3) -0.022(3) 0.010(2)
C19 0.058(3) 0.051(3) 0.093(4) -0.029(3) -0.029(3) 0.003(2)
C20 0.085(4) 0.034(3) 0.111(5) -0.007(3) -0.027(4) -0.010(2)
C21 0.063(3) 0.036(2) 0.078(4) 0.000(2) 0.000(3) 0.007(2)

loop_
_atom_type_symbol
_atom_type_description
_atom_type_scat_dispersion_real
_atom_type_scat_dispersion_imag
_atom_type_scat_source
C C 0.0033 0.0016 'International Tables Vol C Tables 4.2.6.8 and 6.1.1.4'
H H 0.0000 0.0000 'International Tables Vol C Tables 4.2.6.8 and 6.1.1.4'
O O 0.0106 0.0060 'International Tables Vol C Tables 4.2.6.8 and 6.1.1.4'
Na Na 0.0362 0.0249 'International Tables Vol C Tables 4.2.6.8 and 6.1.1.4'
Cl Cl 0.1484 0.1585 'International Tables Vol C Tables 4.2.6.8 and 6.1.1.4'

loop_
_geom_angle_atom_site_label_1
_geom_angle_atom_site_label_2
_geom_angle_atom_site_label_3
_geom_angle
_geom_angle_site_symmetry_1
_geom_angle_site_symmetry_3
_geom_angle_publ_flag
O15 Na1 O2 111.92(17) 1_655 . ?
O15 Na1 O11 89.09(15) 1_655 1_655 ?
O2 Na1 O11 126.77(14) . 1_655 ?
O15 Na1 O4 105.34(16) 1_655 . ?
O2 Na1 O4 106.74(12) . . ?
O11 Na1 O4 114.00(15) 1_655 . ?
O15 Na1 O3 75.44(13) 1_655 . ?
O2 Na1 O3 65.95(10) . . ?
O11 Na1 O3 163.51(14) 1_655 . ?
O4 Na1 O3 66.01(10) . . ?
O15 Na1 O5 160.90(17) 1_655 . ?
O2 Na1 O5 87.14(10) . . ?
O11 Na1 O5 77.85(12) 1_655 . ?
O4 Na1 O5 68.47(11) . . ?
O3 Na1 O5 115.56(11) . . ?
O15 Na1 Na2 153.28(16) 1_655 . ?
O2 Na1 Na2 41.87(8) . . ?
O11 Na1 Na2 110.81(11) 1_655 . ?
O4 Na1 Na2 83.28(10) . . ?
O3 Na1 Na2 85.66(9) . . ?
O5 Na1 Na2 45.76(7) . . ?
O6 Na2 O12 159.02(16) . . ?
O6 Na2 O2 96.31(12) . . ?
O12 Na2 O2 100.21(16) . . ?
O6 Na2 O7 68.95(12) . . ?
O12 Na2 O7 129.93(16) . . ?
O2 Na2 O7 66.32(11) . . ?
O6 Na2 O9 88.96(14) . . ?
O12 Na2 O9 86.10(16) . . ?
O2 Na2 O9 141.60(13) . . ?
O7 Na2 O9 80.55(14) . . ?
O6 Na2 O5 69.65(11) . . ?
O12 Na2 O5 98.15(14) . . ?
O2 Na2 O5 87.40(11) . . ?
O7 Na2 O5 127.19(13) . . ?
O9 Na2 O5 129.52(13) . . ?
O6 Na2 O8 76.82(13) . . ?
O12 Na2 O8 84.46(16) . . ?
O2 Na2 O8 167.37(13) . . ?
O7 Na2 O8 119.47(14) . . ?
O9 Na2 O8 49.89(12) . . ?
O5 Na2 O8 80.29(11) . . ?
O6 Na2 O13 148.65(13) . . ?
O12 Na2 O13 48.59(13) . . ?
O2 Na2 O13 80.06(13) . . ?
O7 Na2 O13 81.34(13) . . ?
O9 Na2 O13 76.14(15) . . ?
O5 Na2 O13 140.39(13) . . ?
O8 Na2 O13 111.34(13) . . ?
O6 Na2 Cl2 164.29(11) . . ?
O12 Na2 Cl2 23.72(11) . . ?
O2 Na2 Cl2 95.42(9) . . ?
O7 Na2 Cl2 106.65(11) . . ?
O9 Na2 Cl2 75.36(11) . . ?
O5 Na2 Cl2 121.38(9) . . ?
O8 Na2 Cl2 93.42(10) . . ?
O13 Na2 Cl2 25.94(8) . . ?
O6 Na2 Cl1 83.11(10) . . ?
O12 Na2 Cl1 84.04(13) . . ?
O2 Na2 Cl1 165.62(10) . . ?
O7 Na2 Cl1 100.37(11) . . ?
O9 Na2 Cl1 24.31(9) . . ?
O5 Na2 Cl1 105.71(9) . . ?
O8 Na2 Cl1 25.61(8) . . ?
O13 Na2 Cl1 92.93(11) . . ?
Cl2 Na2 Cl1 82.93(5) . . ?
O6 Na2 Na1 86.48(9) . . ?
O12 Na2 Na1 97.65(13) . . ?
O2 Na2 Na1 40.74(7) . . ?
O7 Na2 Na1 99.15(11) . . ?
O9 Na2 Na1 175.21(12) . . ?
O5 Na2 Na1 47.15(8) . . ?
O8 Na2 Na1 127.30(10) . . ?
O13 Na2 Na1 108.58(11) . . ?
Cl2 Na2 Na1 109.22(7) . . ?
Cl1 Na2 Na1 152.84(7) . . ?
O10 Cl1 O9 111.4(3) . . ?
O10 Cl1 O8 110.7(3) . . ?
O9 Cl1 O8 103.9(3) . . ?
O10 Cl1 O11 111.5(3) . . ?
O9 Cl1 O11 111.0(3) . . ?
O8 Cl1 O11 108.0(2) . . ?
O10 Cl1 Na2 127.6(2) . . ?
O9 Cl1 Na2 46.8(2) . . ?
O8 Cl1 Na2 57.22(19) . . ?
O11 Cl1 Na2 120.72(17) . . ?
O14 Cl2 O15 109.7(3) . . ?
O14 Cl2 O13 111.4(3) . . ?
O15 Cl2 O13 111.1(3) . . ?
O14 Cl2 O12 111.1(3) . . ?
O15 Cl2 O12 108.7(3) . . ?
O13 Cl2 O12 104.7(3) . . ?
O14 Cl2 Na2 139.8(2) . . ?
O15 Cl2 Na2 108.37(19) . . ?
O13 Cl2 Na2 64.8(2) . . ?
O12 Cl2 Na2 42.8(2) . . ?
C6 O1 C5 120.7(3) . . ?
C12 O2 Na1 132.1(3) . . ?
C12 O2 Na2 128.4(2) . . ?
Na1 O2 Na2 97.39(11) . . ?
C1 O3 C14 119.1(3) . . ?
C1 O3 Na1 117.3(2) . . ?
C14 O3 Na1 106.3(2) . . ?
C15 O4 C16 110.7(4) . . ?
C15 O4 Na1 119.8(3) . . ?
C16 O4 Na1 117.6(3) . . ?
C17 O5 C18 109.0(3) . . ?
C17 O5 Na2 130.0(3) . . ?
C18 O5 Na2 105.9(2) . . ?
C17 O5 Na1 102.3(3) . . ?
C18 O5 Na1 122.9(3) . . ?
Na2 O5 Na1 87.10(10) . . ?
C20 O6 C19 112.0(4) . . ?
C20 O6 Na2 117.8(3) . . ?
C19 O6 Na2 116.0(3) . . ?
C10 O7 C21 121.5(3) . . ?
C10 O7 Na2 132.3(3) . . ?
C21 O7 Na2 105.7(3) . . ?
Cl1 O8 Na2 97.2(2) . . ?
Cl1 O9 Na2 108.9(2) . . ?
Cl1 O11 Na1 134.8(3) . 1_455 ?
Cl2 O12 Na2 113.4(3) . . ?
Cl2 O13 Na2 89.2(2) . . ?
Cl2 O15 Na1 166.1(3) . 1_455 ?
O3 C1 C2 122.4(4) . . ?
O3 C1 C13 116.3(3) . . ?
C2 C1 C13 121.3(4) . . ?
C1 C2 C3 119.2(4) . . ?
C1 C2 H2 120.4 . . ?
C3 C2 H2 120.4 . . ?
C4 C3 C2 121.7(4) . . ?
C4 C3 H3 119.2 . . ?
C2 C3 H3 119.2 . . ?
C3 C4 C5 118.5(4) . . ?
C3 C4 H4 120.8 . . ?
C5 C4 H4 120.8 . . ?
O1 C5 C4 115.4(4) . . ?
O1 C5 C13 121.4(4) . . ?
C4 C5 C13 123.2(4) . . ?
O1 C6 C7 115.8(4) . . ?
O1 C6 C11 122.6(4) . . ?
C7 C6 C11 121.6(4) . . ?
C8 C7 C6 119.8(5) . . ?
C8 C7 H7 120.1 . . ?
C6 C7 H7 120.1 . . ?
C7 C8 C9 121.2(4) . . ?
C7 C8 H8 119.4 . . ?
C9 C8 H8 119.4 . . ?
C8 C9 C10 120.3(5) . . ?
C8 C9 H9 119.9 . . ?
C10 C9 H9 119.9 . . ?
O7 C10 C9 122.6(4) . . ?
O7 C10 C11 117.1(4) . . ?
C9 C10 C11 120.3(4) . . ?
C10 C11 C6 116.7(4) . . ?
C10 C11 C12 124.7(4) . . ?
C6 C11 C12 118.6(4) . . ?
O2 C12 C13 121.7(3) . . ?
O2 C12 C11 122.6(4) . . ?
C13 C12 C11 115.8(3) . . ?
C5 C13 C1 115.8(4) . . ?
C5 C13 C12 119.7(4) . . ?
C1 C13 C12 124.5(3) . . ?
O3 C14 C15 105.0(3) . . ?
O3 C14 H14A 110.8 . . ?
C15 C14 H14A 110.8 . . ?
O3 C14 H14B 110.8 . . ?
C15 C14 H14B 110.8 . . ?
H14A C14 H14B 108.8 . . ?
O4 C15 C14 108.7(4) . . ?
O4 C15 H15A 109.9 . . ?
C14 C15 H15A 109.9 . . ?
O4 C15 H15B 109.9 . . ?
C14 C15 H15B 109.9 . . ?
H15A C15 H15B 108.3 . . ?
O4 C16 C17 109.7(4) . . ?
O4 C16 H16A 109.7 . . ?
C17 C16 H16A 109.7 . . ?
O4 C16 H16B 109.7 . . ?
C17 C16 H16B 109.7 . . ?
H16A C16 H16B 108.2 . . ?
O5 C17 C16 111.6(4) . . ?
O5 C17 H17A 109.3 . . ?
C16 C17 H17A 109.3 . . ?
O5 C17 H17B 109.3 . . ?
C16 C17 H17B 109.3 . . ?
H17A C17 H17B 108.0 . . ?
C19 C18 O5 110.7(4) . . ?
C19 C18 H18A 109.5 . . ?
O5 C18 H18A 109.5 . . ?
C19 C18 H18B 109.5 . . ?
O5 C18 H18B 109.5 . . ?
H18A C18 H18B 108.1 . . ?
O6 C19 C18 110.5(4) . . ?
O6 C19 H19A 109.5 . . ?
C18 C19 H19A 109.5 . . ?
O6 C19 H19B 109.5 . . ?
C18 C19 H19B 109.5 . . ?
H19A C19 H19B 108.1 . . ?
O6 C20 C21 108.8(4) . . ?
O6 C20 H20A 109.9 . . ?
C21 C20 H20A 109.9 . . ?
O6 C20 H20B 109.9 . . ?
C21 C20 H20B 109.9 . . ?
H20A C20 H20B 108.3 . . ?
O7 C21 C20 107.3(4) . . ?
O7 C21 H21A 110.3 . . ?
C20 C21 H21A 110.3 . . ?
O7 C21 H21B 110.3 . . ?
C20 C21 H21B 110.3 . . ?
H21A C21 H21B 108.5 . . ?

loop_
_geom_bond_atom_site_label_1
_geom_bond_atom_site_label_2
_geom_bond_distance
_geom_bond_site_symmetry_2
_geom_bond_publ_flag
Na1 O15 2.327(4) 1_655 ?
Na1 O2 2.341(3) . ?
Na1 O11 2.347(4) 1_655 ?
Na1 O4 2.371(3) . ?
Na1 O3 2.505(3) . ?
Na1 O5 2.611(3) . ?
Na1 Na2 3.558(3) . ?
Na2 O6 2.336(3) . ?
Na2 O12 2.384(5) . ?
Na2 O2 2.394(3) . ?
Na2 O7 2.455(4) . ?
Na2 O9 2.513(5) . ?
Na2 O5 2.552(3) . ?
Na2 O8 2.764(5) . ?
Na2 O13 2.912(6) . ?
Na2 Cl2 3.217(2) . ?
Na2 Cl1 3.262(2) . ?
Cl1 O10 1.371(4) . ?
Cl1 O9 1.419(4) . ?
Cl1 O8 1.421(4) . ?
Cl1 O11 1.425(4) . ?
Cl2 O14 1.385(4) . ?
Cl2 O15 1.390(4) . ?
Cl2 O13 1.407(4) . ?
Cl2 O12 1.410(4) . ?
O1 C6 1.350(5) . ?
O1 C5 1.364(5) . ?
O2 C12 1.237(4) . ?
O3 C1 1.362(5) . ?
O3 C14 1.437(4) . ?
O4 C15 1.416(5) . ?
O4 C16 1.441(6) . ?
O5 C17 1.429(5) . ?
O5 C18 1.447(5) . ?
O6 C20 1.409(5) . ?
O6 C19 1.415(5) . ?
O7 C10 1.352(5) . ?
O7 C21 1.434(5) . ?
O11 Na1 2.347(4) 1_455 ?
O15 Na1 2.327(4) 1_455 ?
C1 C2 1.379(6) . ?
C1 C13 1.411(5) . ?
C2 C3 1.397(6) . ?
C2 H2 0.9300 . ?
C3 C4 1.351(6) . ?
C3 H3 0.9300 . ?
C4 C5 1.381(6) . ?
C4 H4 0.9300 . ?
C5 C13 1.404(5) . ?
C6 C7 1.378(6) . ?
C6 C11 1.409(6) . ?
C7 C8 1.348(7) . ?
C7 H7 0.9300 . ?
C8 C9 1.368(7) . ?
C8 H8 0.9300 . ?
C9 C10 1.387(6) . ?
C9 H9 0.9300 . ?
C10 C11 1.408(6) . ?
C11 C12 1.472(5) . ?
C12 C13 1.461(5) . ?
C14 C15 1.491(6) . ?
C14 H14A 0.9700 . ?
C14 H14B 0.9700 . ?
C15 H15A 0.9700 . ?
C15 H15B 0.9700 . ?
C16 C17 1.447(7) . ?
C16 H16A 0.9700 . ?
C16 H16B 0.9700 . ?
C17 H17A 0.9700 . ?
C17 H17B 0.9700 . ?
C18 C19 1.446(7) . ?
C18 H18A 0.9700 . ?
C18 H18B 0.9700 . ?
C19 H19A 0.9700 . ?
C19 H19B 0.9700 . ?
C20 C21 1.492(7) . ?
C20 H20A 0.9700 . ?
C20 H20B 0.9700 . ?
C21 H21A 0.9700 . ?
C21 H21B 0.9700 . ?
